data_5910188
loop_
_publ_author_name
'Wyckoff, R. W. G.'

_publ_section_title
;
Pages 48-51 from the Structure of Crystals, vol. 4 by Wyckoff R W G. 
published by Interscience Publishers, Inc. in 1951 
;
_journal_name_full 'The Structure of Crystals'
_journal_page_first 48
_journal_page_last 48
_journal_volume 4
_journal_year 1951
_chemical_formula_structural K5NaCl2S4O12
_chemical_formula_sum 'Cl2 K5 Na O12 S4'
_space_group_IT_number 128
_symmetry_cell_setting tetragonal
_symmetry_Int_Tables_number 128
_symmetry_space_group_name_Hall '-P 4 2n'
_symmetry_space_group_name_H-M 'P 4/m n c'
_audit_creation_date 2006-24-10
_audit_creation_method
;
Pages 48-51 from the Structure of Crystals, vol. 4 by Wyckoff R W G. 
published by Interscience Publishers, Inc. in 1951 
;
_audit_update_record 'created by Girish Upreti, Portland State University'
_cell_angle_alpha 90
_cell_angle_beta 90
_cell_angle_gamma 90
_cell_length_a 8.5621
_cell_length_b 8.5621
_cell_length_c 11.5288
_cell_volume 845.171
_cod_original_formula_sum 'K5 Na Cl2 S4 O12'
_cod_database_code 5910188

loop_
_symmetry_equiv_pos_as_xyz
x,y,z
-y,x,z
y,-x,z
x+1/2,-y+1/2,-z+1/2
-x+1/2,y+1/2,-z+1/2
-x,-y,z
y+1/2,x+1/2,-z+1/2
-y+1/2,-x+1/2,-z+1/2
-x,-y,-z
y,-x,-z
-y,x,-z
-x+1/2,y+1/2,z+1/2
x+1/2,-y+1/2,z+1/2
x,y,-z
-y+1/2,-x+1/2,z+1/2
y+1/2,x+1/2,z+1/2

loop_
_atom_site_fract_x
_atom_site_fract_y
_atom_site_fract_z
_atom_site_label
0.00000 0.00000 0.00000 Na1
0.50000 0.50000 0.50000 Na2
0.00000 0.00000 0.50000 K1
0.50000 0.50000 0.00000 K2
0.31300 0.81300 0.25000 K3
-0.31300 0.18700 0.25000 K4
0.81300 -0.31300 0.25000 K5
0.18700 0.31300 0.25000 K6
0.31300 0.81300 0.75000 K7
-0.31300 0.18700 0.75000 K8
0.81300 -0.31300 0.75000 K9
0.18700 0.31300 0.75000 K10
0.00000 0.00000 0.23500 Cl1
0.50000 0.50000 0.73500 Cl2
-0.00000 -0.00000 -0.23500 Cl3
-0.50000 -0.50000 -0.73500 Cl4
0.07700 0.59400 0.00000 S1
-0.59400 0.07700 0.00000 S2
0.57700 -0.09400 0.50000 S3
1.09400 0.57700 0.50000 S4
-0.07700 -0.59400 -0.00000 S5
0.59400 -0.07700 -0.00000 S6
-0.57700 0.09400 -0.50000 S7
-1.09400 -0.57700 -0.50000 S8
0.03000 0.27500 0.00000 O1
-0.27500 0.03000 0.00000 O2
0.53000 0.22500 0.50000 O3
0.77500 0.53000 0.50000 O4
-0.03000 -0.27500 0.00000 O5
0.27500 -0.03000 0.00000 O6
-0.53000 -0.22500 -0.50000 O7
-0.77500 -0.53000 -0.50000 O8
0.16700 0.59000 0.10600 O9
-0.16700 -0.59000 0.10600 O10
0.66700 -0.09000 0.60600 O11
0.33300 1.09000 0.60600 O12
-0.59000 0.16700 0.10600 O13
0.59000 -0.16700 0.10600 O14
1.09000 0.66700 0.60600 O15
-0.09000 0.33300 0.60600 O16
-0.16700 -0.59000 -0.10600 O17
0.16700 0.59000 -0.10600 O18
-0.66700 0.09000 -0.60600 O19
-0.33300 -1.09000 -0.60600 O20
0.59000 -0.16700 -0.10600 O21
-0.59000 0.16700 -0.10600 O22
-1.09000 -0.66700 -0.60600 O23
0.09000 -0.33300 -0.60600 O24
